data_1547243
loop_
_publ_author_name
'Landman, Iris'
'Paulson, Erik'
'Rheingold, Arnold L.'
'Grotjahn, Douglas'
'Rothenberg, Gadi'

_publ_section_title
;
 Designing bifunctional alkene isomerization catalysts using predictive
 modelling
;
_journal_name_full 'Catal. Sci. Technol.'
_journal_paper_doi 10.1039/C7CY01106G
_journal_year 2017
_chemical_formula_moiety 'C37 H59 N7 P Ru, F6 P'
_chemical_formula_sum 'C37 H59 F6 N7 P2 Ru'
_chemical_formula_weight 878.92
_chemical_name_systematic 'Compound 13'
_chemical_properties_physical Air-sensitive
_space_group_crystal_system triclinic
_space_group_IT_number 2
_space_group_name_Hall '-P 1'
_space_group_name_H-M_alt 'P -1'
_symmetry_space_group_name_Hall '-P 1'
_symmetry_space_group_name_H-M 'P -1'
_atom_sites_solution_hydrogens geom
_atom_sites_solution_primary dual
_audit_creation_date 2017-08-10
_audit_creation_method
;
Olex2 1.2-beta
(compiled 2017.08.10 svn.r3458 for OlexSys, GUI svn.r5375)
;
_audit_update_record
;
2017-08-21 deposited with the CCDC.
2017-09-20 downloaded from the CCDC.
;
_cell_angle_alpha 80.4260(10)
_cell_angle_beta 68.8050(10)
_cell_angle_gamma 70.5530(10)
_cell_formula_units_Z 2
_cell_length_a 11.7704(5)
_cell_length_b 13.5800(5)
_cell_length_c 15.0853(6)
_cell_measurement_reflns_used 9957
_cell_measurement_temperature 100
_cell_measurement_theta_max 27.490
_cell_measurement_theta_min 2.209
_cell_volume 2117.00(15)
_computing_cell_refinement 'SAINT v8.37A (Bruker, 2015)'
_computing_data_collection 'APEX2 v2014.11-0 (Bruker, 2014)'
_computing_data_reduction 'SAINT v8.37A (Bruker, 2015)'
_computing_molecular_graphics 'Olex2 (Dolomanov et al., 2009)'
_computing_publication_material 'Olex2 (Dolomanov et al., 2009)'
_computing_structure_refinement 'XL (Sheldrick, 2008)'
_computing_structure_solution 'ShelXT (Sheldrick, 2015)'
_diffrn_ambient_temperature 100.0
_diffrn_detector 'Bruker APEX-II CCD'
_diffrn_detector_area_resol_mean 7.9
_diffrn_detector_type 'CCD Area Detector'
_diffrn_measured_fraction_theta_full 0.999
_diffrn_measured_fraction_theta_max 0.998
_diffrn_measurement_device 'Kappa Four-Circle Diffractometer'
_diffrn_measurement_device_type 'Bruker APEX-II CCD'
_diffrn_measurement_method '\f and \w scans'
_diffrn_radiation_monochromator graphite
_diffrn_radiation_probe x-ray
_diffrn_radiation_type MoK\a
_diffrn_radiation_wavelength 0.71073
_diffrn_reflns_av_R_equivalents 0.0600
_diffrn_reflns_av_unetI/netI 0.0518
_diffrn_reflns_Laue_measured_fraction_full 0.999
_diffrn_reflns_Laue_measured_fraction_max 0.998
_diffrn_reflns_limit_h_max 15
_diffrn_reflns_limit_h_min -15
_diffrn_reflns_limit_k_max 17
_diffrn_reflns_limit_k_min -17
_diffrn_reflns_limit_l_max 19
_diffrn_reflns_limit_l_min -18
_diffrn_reflns_number 37494
_diffrn_reflns_point_group_measured_fraction_full 0.999
_diffrn_reflns_point_group_measured_fraction_max 0.998
_diffrn_reflns_theta_full 25.242
_diffrn_reflns_theta_max 27.545
_diffrn_reflns_theta_min 1.943
_diffrn_source 'rotating anode'
_diffrn_source_type fine-focus
_diffrn_standards_number 0
_exptl_absorpt_coefficient_mu 0.507
_exptl_absorpt_correction_T_max 0.2617
_exptl_absorpt_correction_T_min 0.2344
_exptl_absorpt_correction_type multi-scan
_exptl_absorpt_process_details
'SADABS-2016/2 (Bruker,2016/2) was used for absorption correction. wR2(int) was 0.0812 before and 0.0699 after correction. The Ratio of minimum to maximum transmission is 0.8957. The \l/2 correction factor is Not present.'
_exptl_crystal_colour orange
_exptl_crystal_colour_primary orange
_exptl_crystal_density_diffrn 1.379
_exptl_crystal_description block
_exptl_crystal_F_000 916
_exptl_crystal_recrystallization_method 'Re-crystallisation from solvent: acetone, ether'
_exptl_crystal_size_max 0.3
_exptl_crystal_size_mid 0.28
_exptl_crystal_size_min 0.26
_refine_diff_density_max 0.577
_refine_diff_density_min -0.512
_refine_diff_density_rms 0.076
_refine_ls_extinction_method none
_refine_ls_goodness_of_fit_ref 1.076
_refine_ls_hydrogen_treatment mixed
_refine_ls_matrix_type full
_refine_ls_number_parameters 566
_refine_ls_number_reflns 9742
_refine_ls_number_restraints 0
_refine_ls_restrained_S_all 1.076
_refine_ls_R_factor_all 0.0458
_refine_ls_R_factor_gt 0.0381
_refine_ls_shift/su_max 0.001
_refine_ls_shift/su_mean 0.000
_refine_ls_structure_factor_coef Fsqd
_refine_ls_weighting_details 'w=1/[\s^2^(Fo^2^)+(0.0255P)^2^+2.2220P] where P=(Fo^2^+2Fc^2^)/3'
_refine_ls_weighting_scheme calc
_refine_ls_wR_factor_gt 0.0905
_refine_ls_wR_factor_ref 0.0956
_reflns_Friedel_coverage 0.000
_reflns_number_gt 8544
_reflns_number_total 9742
_reflns_threshold_expression 'I > 2\s(I)'
_cod_data_source_file c7cy01106g3.cif
_cod_data_source_block grot546_0m_a
_cod_depositor_comments
;
The following automatic conversions were performed:

'_diffrn_radiation_probe' value 'X-ray' changed to 'x-ray' according
to
/home/data/users/saulius/crontab/automatic-downloads/rss-feeds/RSC/lib/dictionaries/cif_core.dic
dictionary named 'cif_core.dic' version 2.4.2 from 2011-04-26.

Automatic conversion script
Id: cif_fix_values 4973 2017-02-22 13:04:09Z antanas 
;
_cod_database_code 1547243
_shelx_shelxl_version_number 2014/7
_shelx_space_group_comment
;
The symmetry employed for this shelxl refinement is uniquely defined
by the following loop, which should always be used as a source of
symmetry information in preference to the above space-group names.
They are only intended as comments.
;
_shelx_estimated_absorpt_t_max 0.879
_shelx_estimated_absorpt_t_min 0.863
_olex2_refinement_description
;
1. Fixed Uiso
 At 1.2 times of:
  All C(H) groups, All N(H) groups
 At 1.5 times of:
  All H(H,H) groups, All C(H,H,H) groups
2. Uiso/Uaniso restraints and constraints
Uanis(C12) = Uanis(N6)
Uanis(C8) = Uanis(N6)
3. Others
 Sof(F3')=Sof(F4')=Sof(F5')=Sof(F6')=1-FVAR(1)
 Sof(F3)=Sof(F4)=Sof(F5)=Sof(F6)=FVAR(1)
 Sof(C31A)=Sof(H31D)=Sof(H31E)=Sof(H31F)=Sof(C29A)=Sof(H29D)=Sof(H29E)=
 Sof(H29F)=Sof(C30A)=Sof(H30D)=Sof(H30E)=Sof(H30F)=1-FVAR(2)
 Sof(C29)=Sof(H29A)=Sof(H29B)=Sof(H29C)=Sof(C30)=Sof(H30A)=Sof(H30B)=Sof(H30C)=
 Sof(C31)=Sof(H31A)=Sof(H31B)=Sof(H31C)=FVAR(2)
 Fixed Sof: H12(0.95) H1A(0.05) Ru1(0.95) Ru1'(0.05)
4.a Ternary CH refined with riding coordinates:
 C9(H9), C32(H32), C35(H35)
4.b Aromatic/amide H refined with riding coordinates:
 C1(H1), C2(H2), C3(H3), C4(H4), C5(H5), C12(H12), C19(H19), C27(H27), N1(H1A)
4.c Idealised Me refined as rotating group:
 C7(H7A,H7B,H7C), C10(H10A,H10B,H10C), C11(H11A,H11B,H11C), C15(H15A,H15B,
 H15C), C16(H16A,H16B,H16C), C17(H17A,H17B,H17C), C22(H22A,H22B,H22C), C23(H23A,
 H23B,H23C), C24(H24A,H24B,H24C), C29(H29A,H29B,H29C), C30(H30A,H30B,H30C),
 C31(H31A,H31B,H31C), C33(H33A,H33B,H33C), C34(H34A,H34B,H34C), C36(H36A,H36B,
 H36C), C37(H37A,H37B,H37C), C31A(H31D,H31E,H31F), C29A(H29D,H29E,H29F),
 C30A(H30D,H30E,H30F)
;
_olex2_submission_special_instructions 'No special instructions were received'

loop_
_space_group_symop_operation_xyz
'x, y, z'
'-x, -y, -z'

loop_
_atom_site_label
_atom_site_type_symbol
_atom_site_fract_x
_atom_site_fract_y
_atom_site_fract_z
_atom_site_U_iso_or_equiv
_atom_site_adp_type
_atom_site_occupancy
_atom_site_site_symmetry_order
_atom_site_calc_flag
_atom_site_refinement_flags_posn
_atom_site_refinement_flags_occupancy
_atom_site_disorder_assembly
_atom_site_disorder_group
C1 C 1.0330(3) 0.8022(2) 0.6972(2) 0.0299(6) Uani 1 1 d . . . .
H1 H 1.0292 0.8526 0.6456 0.036 Uiso 1 1 calc R . A .
C2 C 0.9427(2) 0.8091(2) 0.79170(19) 0.0274(5) Uani 1 1 d . . . .
H2 H 0.8685 0.8662 0.8144 0.033 Uiso 1 1 calc R . B .
C3 C 0.9827(3) 0.7166(2) 0.84548(19) 0.0297(6) Uani 1 1 d . . . .
H3 H 0.9394 0.7003 0.9101 0.036 Uiso 1 1 calc R . C .
C4 C 1.0999(3) 0.6518(2) 0.7854(2) 0.0335(6) Uani 1 1 d . . . .
H4 H 1.1487 0.5851 0.8029 0.040 Uiso 1 1 calc R . D .
C5 C 1.1293(2) 0.7052(2) 0.6956(2) 0.0336(6) Uani 1 1 d . . . .
H5 H 1.2025 0.6802 0.6421 0.040 Uiso 1 1 calc R . E .
C6 C 1.0481(2) 0.6065(2) 0.51372(18) 0.0272(5) Uani 1 1 d . . . .
C7 C 1.1070(3) 0.5870(3) 0.4125(2) 0.0414(7) Uani 1 1 d . . . .
H7A H 1.1467 0.6417 0.3791 0.062 Uiso 1 1 calc GR . . .
H7B H 1.0417 0.5874 0.3864 0.062 Uiso 1 1 calc GR . . .
H7C H 1.1723 0.5187 0.4041 0.062 Uiso 1 1 calc GR . . .
C8 C 0.7077(2) 0.74348(17) 0.60909(16) 0.0177(3) Uani 1 1 d . . . .
C9 C 0.7620(2) 0.91419(18) 0.55292(17) 0.0210(5) Uani 1 1 d . . . .
H9 H 0.7789 0.9038 0.6147 0.025 Uiso 1 1 calc R . F 1
C10 C 0.6538(3) 1.0137(2) 0.5565(2) 0.0361(6) Uani 1 1 d . . . .
H10A H 0.6392 1.0285 0.4950 0.048(9) Uiso 1 1 calc GR . G 1
H10B H 0.6758 1.0718 0.5702 0.071 Uiso 1 1 calc GR . G 1
H10C H 0.5761 1.0055 0.6067 0.071 Uiso 1 1 calc GR . G 1
C11 C 0.8847(3) 0.9175(2) 0.4736(2) 0.0363(6) Uani 1 1 d . . . .
H11A H 0.9515 0.8515 0.4756 0.054 Uiso 1 1 calc GR . H 1
H11B H 0.9113 0.9756 0.4820 0.054 Uiso 1 1 calc GR . H 1
H11C H 0.8708 0.9276 0.4121 0.054 Uiso 1 1 calc GR . H 1
C12 C 0.6865(2) 0.80927(18) 0.47155(16) 0.0205(5) Uani 1 1 d . . . .
H12 H 0.6863 0.8529 0.4154 0.025 Uiso 0.95 1 calc R P I 1
C13 C 0.6515(2) 0.71953(18) 0.49570(16) 0.0183(4) Uani 1 1 d . . . .
C14 C 0.5939(2) 0.67018(18) 0.44668(16) 0.0204(5) Uani 1 1 d . . . .
C15 C 0.6718(3) 0.55520(19) 0.43065(19) 0.0291(6) Uani 1 1 d . . . .
H15A H 0.6347 0.5238 0.3981 0.044 Uiso 1 1 calc GR . . .
H15B H 0.6704 0.5175 0.4922 0.044 Uiso 1 1 calc GR . . .
H15C H 0.7601 0.5508 0.3914 0.044 Uiso 1 1 calc GR . . .
C16 C 0.4567(3) 0.6780(2) 0.5100(2) 0.0323(6) Uani 1 1 d . . . .
H16A H 0.4077 0.7517 0.5202 0.048 Uiso 1 1 calc GR . . .
H16B H 0.4566 0.6406 0.5714 0.048 Uiso 1 1 calc GR . . .
H16C H 0.4178 0.6468 0.4789 0.048 Uiso 1 1 calc GR . . .
C17 C 0.5931(2) 0.7281(2) 0.35048(17) 0.0256(5) Uani 1 1 d . . . .
H17A H 0.5428 0.8015 0.3605 0.038 Uiso 1 1 calc GR . . .
H17B H 0.5551 0.6957 0.3196 0.038 Uiso 1 1 calc GR . . .
H17C H 0.6808 0.7240 0.3098 0.038 Uiso 1 1 calc GR . . .
C18 C 0.5894(2) 0.80710(17) 0.79624(15) 0.0160(4) Uani 1 1 d . . . .
C19 C 0.4306(2) 0.86966(18) 0.92350(16) 0.0197(5) Uani 1 1 d . . . .
H19 H 0.3800 0.8879 0.9870 0.024 Uiso 1 1 calc R . . .
C20 C 0.3903(2) 0.89235(17) 0.84588(16) 0.0192(4) Uani 1 1 d . . . .
C21 C 0.2600(2) 0.95043(19) 0.83845(18) 0.0243(5) Uani 1 1 d . . . .
C22 C 0.2117(3) 0.8755(3) 0.8068(3) 0.0599(11) Uani 1 1 d . . . .
H22A H 0.2714 0.8490 0.7451 0.090 Uiso 1 1 calc GR . . .
H22B H 0.1275 0.9126 0.8009 0.090 Uiso 1 1 calc GR . . .
H22C H 0.2052 0.8169 0.8541 0.090 Uiso 1 1 calc GR . . .
C23 C 0.2713(3) 1.0420(3) 0.7665(2) 0.0509(9) Uani 1 1 d . . . .
H23A H 0.3025 1.0891 0.7880 0.076 Uiso 1 1 calc GR . . .
H23B H 0.1875 1.0799 0.7603 0.076 Uiso 1 1 calc GR . . .
H23C H 0.3313 1.0161 0.7046 0.076 Uiso 1 1 calc GR . . .
C24 C 0.1671(2) 0.9900(2) 0.9344(2) 0.0390(7) Uani 1 1 d . . . .
H24A H 0.1632 0.9309 0.9814 0.059 Uiso 1 1 calc GR . . .
H24B H 0.0821 1.0248 0.9290 0.059 Uiso 1 1 calc GR . . .
H24C H 0.1959 1.0397 0.9546 0.059 Uiso 1 1 calc GR . . .
C25 C 0.7421(2) 0.59640(17) 0.76220(15) 0.0177(4) Uani 1 1 d . . . .
C26 C 0.8405(2) 0.45459(18) 0.82758(16) 0.0212(5) Uani 1 1 d . . . .
C27 C 0.7256(2) 0.44531(18) 0.83252(16) 0.0226(5) Uani 1 1 d . . . .
H27 H 0.6944 0.3871 0.8595 0.027 Uiso 1 1 calc R . . .
C28 C 0.9428(3) 0.3782(2) 0.8636(2) 0.0305(6) Uani 1 1 d . . . .
C29 C 1.0634(4) 0.3479(4) 0.7863(3) 0.0460(17) Uani 0.749(10) 1 d . P J 1
H29A H 1.0544 0.3099 0.7406 0.069 Uiso 0.749(10) 1 calc GR P J 1
H29B H 1.1299 0.3028 0.8120 0.069 Uiso 0.749(10) 1 calc GR P J 1
H29C H 1.0870 0.4106 0.7542 0.069 Uiso 0.749(10) 1 calc GR P J 1
C30 C 0.9540(5) 0.4366(3) 0.9400(4) 0.0376(13) Uani 0.749(10) 1 d . P J 1
H30A H 0.9733 0.5018 0.9110 0.056 Uiso 0.749(10) 1 calc GR P J 1
H30B H 1.0226 0.3920 0.9639 0.056 Uiso 0.749(10) 1 calc GR P J 1
H30C H 0.8732 0.4526 0.9929 0.056 Uiso 0.749(10) 1 calc GR P J 1
C31 C 0.8966(9) 0.2831(7) 0.9179(5) 0.0277(13) Uani 0.749(10) 1 d . P J 1
H31A H 0.8153 0.3080 0.9689 0.042 Uiso 0.749(10) 1 calc GR P J 1
H31B H 0.9605 0.2363 0.9455 0.042 Uiso 0.749(10) 1 calc GR P J 1
H31C H 0.8851 0.2450 0.8736 0.042 Uiso 0.749(10) 1 calc GR P J 1
C32 C 0.5349(2) 0.56358(19) 0.78397(17) 0.0224(5) Uani 1 1 d . . . .
H32 H 0.5247 0.6269 0.7395 0.027 Uiso 1 1 calc R . . .
C33 C 0.4328(2) 0.5921(2) 0.87983(19) 0.0288(5) Uani 1 1 d . . . .
H33A H 0.4441 0.5330 0.9262 0.043 Uiso 1 1 calc GR . . .
H33B H 0.3483 0.6085 0.8735 0.043 Uiso 1 1 calc GR . . .
H33C H 0.4399 0.6532 0.9016 0.043 Uiso 1 1 calc GR . . .
C34 C 0.5220(3) 0.4758(2) 0.74081(19) 0.0321(6) Uani 1 1 d . . . .
H34A H 0.5862 0.4635 0.6774 0.048 Uiso 1 1 calc GR . . .
H34B H 0.4366 0.4955 0.7356 0.048 Uiso 1 1 calc GR . . .
H34C H 0.5350 0.4118 0.7817 0.048 Uiso 1 1 calc GR . . .
C35 C 0.6416(2) 0.77197(19) 0.95092(16) 0.0204(5) Uani 1 1 d . . . .
H35 H 0.7317 0.7496 0.9071 0.025 Uiso 1 1 calc R . . .
C36 C 0.6306(3) 0.8562(2) 1.01162(19) 0.0323(6) Uani 1 1 d . . . .
H36A H 0.6477 0.9172 0.9705 0.049 Uiso 1 1 calc GR . . .
H36B H 0.6927 0.8287 1.0455 0.049 Uiso 1 1 calc GR . . .
H36C H 0.5442 0.8769 1.0578 0.049 Uiso 1 1 calc GR . . .
C37 C 0.6125(3) 0.6761(2) 1.01007(18) 0.0283(5) Uani 1 1 d . . . .
H37A H 0.5238 0.6954 1.0526 0.043 Uiso 1 1 calc GR . . .
H37B H 0.6698 0.6479 1.0480 0.043 Uiso 1 1 calc GR . . .
H37C H 0.6253 0.6230 0.9679 0.043 Uiso 1 1 calc GR . . .
N1 N 0.84974(18) 0.55052(14) 0.78224(13) 0.0165(4) Uani 1 1 d . . . .
H1A H 0.9139 0.5760 0.7693 0.020 Uiso 0.05 1 calc R P K 2
N2 N 0.66390(19) 0.53561(15) 0.79133(13) 0.0197(4) Uani 1 1 d . . . .
N3 N 0.55841(18) 0.81540(15) 0.89181(13) 0.0176(4) Uani 1 1 d . . . .
N4 N 0.49098(18) 0.85245(14) 0.76617(13) 0.0186(4) Uani 1 1 d . . . .
N5 N 0.66605(18) 0.67842(15) 0.58227(13) 0.0175(4) Uani 1 1 d . . . .
N6 N 0.7221(2) 0.8239(2) 0.54427(17) 0.0177(3) Uani 1 1 d . . . .
N7 N 1.00484(19) 0.62353(16) 0.59247(14) 0.0231(4) Uani 1 1 d . . . .
P1 P 0.73940(5) 0.72847(4) 0.71907(4) 0.01463(12) Uani 1 1 d . . . .
Ru1 Ru 0.94667(2) 0.67767(2) 0.72657(2) 0.01549(6) Uani 0.95 1 d . P L 1
F1 F 0.83930(19) 1.04156(14) 0.68079(13) 0.0501(5) Uani 1 1 d . . . .
F2 F 0.6874(2) 1.21734(17) 0.83251(18) 0.0893(10) Uani 1 1 d . . . .
F3 F 0.8789(4) 1.1718(5) 0.7314(3) 0.0555(17) Uani 0.567(7) 1 d . P M 1
F4 F 0.7317(5) 1.2042(3) 0.6629(3) 0.0595(14) Uani 0.567(7) 1 d . P M 1
F5 F 0.6394(5) 1.0949(6) 0.7660(4) 0.078(2) Uani 0.567(7) 1 d . P M 1
F6 F 0.7853(8) 1.0599(3) 0.8375(3) 0.076(3) Uani 0.567(7) 1 d . P M 1
P2 P 0.76370(7) 1.12945(5) 0.75567(5) 0.03395(17) Uani 1 1 d . . . .
F3' F 0.8961(5) 1.0847(6) 0.7872(6) 0.076(3) Uani 0.433(7) 1 d . P M 2
F4' F 0.7175(7) 1.0420(5) 0.8379(5) 0.073(3) Uani 0.433(7) 1 d . P M 2
F5' F 0.6400(7) 1.1677(7) 0.7427(6) 0.090(3) Uani 0.433(7) 1 d . P M 2
F6' F 0.8227(9) 1.2115(4) 0.6924(5) 0.097(5) Uani 0.433(7) 1 d . P M 2
Ru1' Ru 0.7561(5) 0.8345(4) 0.5601(4) 0.0279(11) Uani 0.05 1 d . P L 2
C31A C 0.910(4) 0.303(3) 0.926(3) 0.072(11) Uani 0.251(10) 1 d . P J 2
H31D H 0.8608 0.3323 0.9889 0.109 Uiso 0.251(10) 1 calc GR P J 2
H31E H 0.9872 0.2480 0.9301 0.109 Uiso 0.251(10) 1 calc GR P J 2
H31F H 0.8582 0.2740 0.9061 0.109 Uiso 0.251(10) 1 calc GR P J 2
C29A C 1.0398(13) 0.3001(13) 0.7652(9) 0.039(4) Uani 0.251(10) 1 d . P J 2
H29D H 0.9890 0.2653 0.7498 0.059 Uiso 0.251(10) 1 calc GR P J 2
H29E H 1.1110 0.2473 0.7810 0.059 Uiso 0.251(10) 1 calc GR P J 2
H29F H 1.0733 0.3444 0.7102 0.059 Uiso 0.251(10) 1 calc GR P J 2
C30A C 1.043(2) 0.4190(12) 0.8752(18) 0.069(7) Uani 0.251(10) 1 d . P J 2
H30D H 1.0776 0.4589 0.8170 0.103 Uiso 0.251(10) 1 calc GR P J 2
H30E H 1.1121 0.3599 0.8870 0.103 Uiso 0.251(10) 1 calc GR P J 2
H30F H 1.0033 0.4644 0.9292 0.103 Uiso 0.251(10) 1 calc GR P J 2

loop_
_atom_site_aniso_label
_atom_site_aniso_U_11
_atom_site_aniso_U_22
_atom_site_aniso_U_33
_atom_site_aniso_U_23
_atom_site_aniso_U_13
_atom_site_aniso_U_12
C1 0.0329(14) 0.0312(14) 0.0364(14) 0.0023(11) -0.0167(12) -0.0193(12)
C2 0.0273(13) 0.0237(13) 0.0365(14) -0.0064(11) -0.0127(11) -0.0095(10)
C3 0.0355(14) 0.0369(15) 0.0276(13) -0.0026(11) -0.0163(11) -0.0173(12)
C4 0.0302(14) 0.0322(15) 0.0476(17) -0.0038(12) -0.0251(13) -0.0069(12)
C5 0.0204(12) 0.0415(16) 0.0421(16) -0.0096(13) -0.0082(12) -0.0120(12)
C6 0.0263(13) 0.0263(13) 0.0261(13) -0.0057(10) -0.0074(11) -0.0036(10)
C7 0.0505(18) 0.0438(18) 0.0239(14) -0.0115(12) -0.0049(13) -0.0099(15)
C8 0.0201(8) 0.0152(8) 0.0181(8) -0.0006(6) -0.0059(6) -0.0062(6)
C9 0.0301(13) 0.0158(12) 0.0229(11) 0.0008(9) -0.0119(10) -0.0117(10)
C10 0.0398(16) 0.0187(13) 0.0536(18) -0.0048(12) -0.0224(14) -0.0042(11)
C11 0.0381(15) 0.0388(16) 0.0389(16) -0.0027(12) -0.0071(13) -0.0261(13)
C12 0.0249(12) 0.0197(11) 0.0196(11) 0.0006(9) -0.0102(9) -0.0077(9)
C13 0.0174(10) 0.0187(11) 0.0187(11) -0.0019(9) -0.0060(9) -0.0049(9)
C14 0.0260(12) 0.0189(11) 0.0212(11) 0.0008(9) -0.0120(10) -0.0091(9)
C15 0.0429(15) 0.0193(12) 0.0353(14) -0.0022(10) -0.0236(12) -0.0100(11)
C16 0.0315(14) 0.0373(15) 0.0361(15) 0.0036(12) -0.0142(12) -0.0194(12)
C17 0.0311(13) 0.0254(13) 0.0253(12) 0.0009(10) -0.0151(11) -0.0094(11)
C18 0.0183(10) 0.0147(10) 0.0148(10) -0.0029(8) -0.0031(8) -0.0061(8)
C19 0.0164(10) 0.0182(11) 0.0195(11) -0.0050(9) -0.0003(9) -0.0031(9)
C20 0.0176(11) 0.0146(11) 0.0239(11) -0.0015(9) -0.0039(9) -0.0059(9)
C21 0.0176(11) 0.0225(12) 0.0307(13) -0.0004(10) -0.0075(10) -0.0045(9)
C22 0.0367(17) 0.053(2) 0.105(3) -0.029(2) -0.038(2) -0.0041(15)
C23 0.0248(14) 0.054(2) 0.0504(19) 0.0268(16) -0.0083(14) -0.0003(14)
C24 0.0181(12) 0.0433(17) 0.0416(17) -0.0001(13) -0.0036(12) 0.0007(12)
C25 0.0219(11) 0.0166(11) 0.0133(10) -0.0027(8) -0.0037(9) -0.0055(9)
C26 0.0300(12) 0.0160(11) 0.0160(10) -0.0016(8) -0.0079(10) -0.0042(9)
C27 0.0316(13) 0.0176(11) 0.0173(11) 0.0004(9) -0.0062(10) -0.0084(10)
C28 0.0378(15) 0.0232(13) 0.0334(14) 0.0093(11) -0.0205(12) -0.0084(11)
C29 0.030(2) 0.043(3) 0.038(3) 0.016(2) -0.0052(19) 0.008(2)
C30 0.054(3) 0.028(2) 0.045(3) 0.0116(18) -0.036(2) -0.014(2)
C31 0.036(3) 0.018(2) 0.027(2) 0.0085(17) -0.011(2) -0.008(2)
C32 0.0243(12) 0.0217(12) 0.0222(12) 0.0020(9) -0.0060(10) -0.0114(10)
C33 0.0259(13) 0.0289(14) 0.0303(13) -0.0043(11) -0.0033(11) -0.0118(11)
C34 0.0403(15) 0.0372(15) 0.0260(13) -0.0020(11) -0.0100(12) -0.0213(13)
C35 0.0206(11) 0.0248(12) 0.0138(10) -0.0042(9) -0.0053(9) -0.0030(9)
C36 0.0396(15) 0.0324(15) 0.0294(13) -0.0108(11) -0.0180(12) -0.0045(12)
C37 0.0313(13) 0.0281(13) 0.0219(12) 0.0029(10) -0.0088(11) -0.0060(11)
N1 0.0220(9) 0.0139(9) 0.0140(9) -0.0019(7) -0.0065(7) -0.0046(7)
N2 0.0259(10) 0.0160(9) 0.0182(9) -0.0014(7) -0.0064(8) -0.0080(8)
N3 0.0188(9) 0.0173(9) 0.0157(9) -0.0023(7) -0.0047(7) -0.0044(7)
N4 0.0201(9) 0.0154(9) 0.0201(9) -0.0007(7) -0.0063(8) -0.0056(8)
N5 0.0186(9) 0.0183(9) 0.0158(9) -0.0023(7) -0.0051(7) -0.0058(8)
N6 0.0201(8) 0.0152(8) 0.0181(8) -0.0006(6) -0.0059(6) -0.0062(6)
N7 0.0203(10) 0.0235(10) 0.0223(10) -0.0042(8) -0.0053(8) -0.0030(8)
P1 0.0173(3) 0.0137(3) 0.0126(3) -0.0028(2) -0.0029(2) -0.0055(2)
Ru1 0.01532(10) 0.01473(10) 0.01626(10) -0.00258(7) -0.00544(7) -0.00315(7)
F1 0.0683(13) 0.0404(10) 0.0357(10) -0.0178(8) -0.0103(9) -0.0085(9)
F2 0.0910(17) 0.0432(12) 0.0915(18) -0.0443(12) 0.0457(14) -0.0303(12)
F3 0.043(2) 0.084(5) 0.047(3) -0.033(3) -0.0009(18) -0.028(3)
F4 0.079(3) 0.043(2) 0.060(3) 0.0043(17) -0.034(2) -0.013(2)
F5 0.065(3) 0.100(4) 0.071(3) -0.045(3) 0.024(2) -0.060(3)
F6 0.155(8) 0.029(2) 0.028(2) 0.0007(16) -0.032(3) -0.004(3)
P2 0.0352(4) 0.0204(3) 0.0360(4) -0.0081(3) 0.0039(3) -0.0093(3)
F3' 0.044(3) 0.086(5) 0.105(6) -0.052(5) -0.038(3) 0.009(3)
F4' 0.082(5) 0.024(3) 0.067(4) -0.007(2) 0.032(4) -0.017(3)
F5' 0.068(4) 0.096(6) 0.113(6) -0.044(5) -0.068(5) 0.025(4)
F6' 0.125(9) 0.037(3) 0.071(5) -0.006(3) 0.050(5) -0.038(4)
Ru1' 0.030(3) 0.032(3) 0.022(2) -0.0013(18) -0.0045(19) -0.014(2)
C31A 0.052(13) 0.047(19) 0.11(2) 0.018(13) -0.037(13) -0.004(12)
C29A 0.038(7) 0.041(8) 0.040(7) 0.001(6) -0.026(6) 0.000(6)
C30A 0.095(16) 0.041(8) 0.103(17) 0.000(9) -0.075(16) -0.017(9)

loop_
_atom_type_symbol
_atom_type_description
_atom_type_scat_dispersion_real
_atom_type_scat_dispersion_imag
_atom_type_scat_source
C C 0.0033 0.0016 'International Tables Vol C Tables 4.2.6.8 and 6.1.1.4'
H H 0.0000 0.0000 'International Tables Vol C Tables 4.2.6.8 and 6.1.1.4'
F F 0.0171 0.0103 'International Tables Vol C Tables 4.2.6.8 and 6.1.1.4'
N N 0.0061 0.0033 'International Tables Vol C Tables 4.2.6.8 and 6.1.1.4'
P P 0.1023 0.0942 'International Tables Vol C Tables 4.2.6.8 and 6.1.1.4'
Ru Ru -1.2594 0.8363 'International Tables Vol C Tables 4.2.6.8 and 6.1.1.4'

loop_
_geom_angle_atom_site_label_1
_geom_angle_atom_site_label_2
_geom_angle_atom_site_label_3
_geom_angle
C2 C1 H1 126.7
C2 C1 Ru1 70.52(14)
C5 C1 H1 126.7
C5 C1 C2 106.5(2)
C5 C1 Ru1 71.53(15)
Ru1 C1 H1 122.9
C1 C2 H2 125.7
C1 C2 Ru1 70.68(14)
C3 C2 C1 108.5(2)
C3 C2 H2 125.7
C3 C2 Ru1 71.28(14)
Ru1 C2 H2 123.9
C2 C3 H3 126.0
C2 C3 C4 108.0(2)
C2 C3 Ru1 70.51(14)
C4 C3 H3 126.0
C4 C3 Ru1 71.71(14)
Ru1 C3 H3 123.4
C3 C4 H4 126.4
C3 C4 Ru1 69.90(14)
C5 C4 C3 107.2(2)
C5 C4 H4 126.4
C5 C4 Ru1 70.62(15)
Ru1 C4 H4 124.7
C1 C5 H5 125.1
C1 C5 Ru1 70.22(14)
C4 C5 C1 109.7(2)
C4 C5 H5 125.1
C4 C5 Ru1 71.75(15)
Ru1 C5 H5 124.5
N7 C6 C7 177.7(3)
C6 C7 H7A 109.5
C6 C7 H7B 109.5
C6 C7 H7C 109.5
H7A C7 H7B 109.5
H7A C7 H7C 109.5
H7B C7 H7C 109.5
N5 C8 N6 111.8(2)
N5 C8 P1 124.22(17)
N5 C8 Ru1' 133.7(3)
N6 C8 P1 123.95(18)
N6 C8 Ru1' 23.37(18)
Ru1' C8 P1 101.6(2)
C10 C9 H9 107.8
C10 C9 C11 113.2(2)
C11 C9 H9 107.8
N6 C9 H9 107.8
N6 C9 C10 109.4(2)
N6 C9 C11 110.7(2)
Ru1' C9 C10 126.4(4)
Ru1' C9 C11 107.5(3)
Ru1' C9 N6 20.1(3)
C9 C10 H10A 109.5
C9 C10 H10B 109.5
C9 C10 H10C 109.5
C9 C10 Ru1' 22.18(16)
H10A C10 H10B 109.5
H10A C10 H10C 109.5
H10B C10 H10C 109.5
C9 C11 H11A 109.5
C9 C11 H11B 109.5
C9 C11 H11C 109.5
C9 C11 Ru1' 29.47(18)
H11A C11 H11B 109.5
H11A C11 H11C 109.5
H11B C11 H11C 109.5
C13 C12 H12 126.8
C13 C12 N6 106.5(2)
C13 C12 Ru1' 112.1(2)
N6 C12 H12 126.8
N6 C12 Ru1' 7.9(2)
C12 C13 C14 129.9(2)
C12 C13 N5 109.25(19)
N5 C13 C14 120.66(19)
C13 C14 C15 109.80(19)
C13 C14 C16 108.5(2)
C13 C14 C17 110.23(19)
C15 C14 C17 109.3(2)
C16 C14 C15 110.0(2)
C16 C14 C17 109.1(2)
C14 C15 H15A 109.5
C14 C15 H15B 109.5
C14 C15 H15C 109.5
H15A C15 H15B 109.5
H15A C15 H15C 109.5
H15B C15 H15C 109.5
C14 C16 H16A 109.5
C14 C16 H16B 109.5
C14 C16 H16C 109.5
H16A C16 H16B 109.5
H16A C16 H16C 109.5
H16B C16 H16C 109.5
C14 C17 H17A 109.5
C14 C17 H17B 109.5
C14 C17 H17C 109.5
H17A C17 H17B 109.5
H17A C17 H17C 109.5
H17B C17 H17C 109.5
N3 C18 P1 125.82(17)
N4 C18 N3 112.33(19)
N4 C18 P1 121.30(16)
C20 C19 H19 126.6
C20 C19 N3 106.83(19)
N3 C19 H19 126.6
C19 C20 C21 130.0(2)
C19 C20 N4 109.7(2)
N4 C20 C21 120.3(2)
C20 C21 C22 108.7(2)
C20 C21 C23 108.6(2)
C20 C21 C24 110.4(2)
C23 C21 C22 110.7(3)
C23 C21 C24 109.7(2)
C24 C21 C22 108.7(2)
C21 C22 H22A 109.5
C21 C22 H22B 109.5
C21 C22 H22C 109.5
H22A C22 H22B 109.5
H22A C22 H22C 109.5
H22B C22 H22C 109.5
C21 C23 H23A 109.5
C21 C23 H23B 109.5
C21 C23 H23C 109.5
H23A C23 H23B 109.5
H23A C23 H23C 109.5
H23B C23 H23C 109.5
C21 C24 H24A 109.5
C21 C24 H24B 109.5
C21 C24 H24C 109.5
H24A C24 H24B 109.5
H24A C24 H24C 109.5
H24B C24 H24C 109.5
N1 C25 N2 111.67(19)
N1 C25 P1 107.88(16)
N2 C25 P1 139.71(18)
C27 C26 C28 128.8(2)
C27 C26 N1 107.9(2)
N1 C26 C28 123.3(2)
C26 C27 H27 126.2
C26 C27 N2 107.6(2)
N2 C27 H27 126.2
C26 C28 C30 105.6(2)
C26 C28 C31 109.7(4)
C26 C28 C29A 102.7(4)
C26 C28 C30A 118.0(6)
C29 C28 C26 110.8(3)
C29 C28 C30 111.2(4)
C29 C28 C31 113.0(5)
C31 C28 C30 106.1(4)
C31A C28 C26 117.1(17)
C31A C28 C29A 98.2(17)
C31A C28 C30A 115.9(17)
C30A C28 C29A 99.3(10)
C28 C29 H29A 109.5
C28 C29 H29B 109.5
C28 C29 H29C 109.5
H29A C29 H29B 109.5
H29A C29 H29C 109.5
H29B C29 H29C 109.5
C28 C30 H30A 109.5
C28 C30 H30B 109.5
C28 C30 H30C 109.5
H30A C30 H30B 109.5
H30A C30 H30C 109.5
H30B C30 H30C 109.5
C28 C31 H31A 109.5
C28 C31 H31B 109.5
C28 C31 H31C 109.5
H31A C31 H31B 109.5
H31A C31 H31C 109.5
H31B C31 H31C 109.5
C33 C32 H32 107.6
C33 C32 C34 112.6(2)
C34 C32 H32 107.6
N2 C32 H32 107.6
N2 C32 C33 111.0(2)
N2 C32 C34 110.2(2)
C32 C33 H33A 109.5
C32 C33 H33B 109.5
C32 C33 H33C 109.5
H33A C33 H33B 109.5
H33A C33 H33C 109.5
H33B C33 H33C 109.5
C32 C34 H34A 109.5
C32 C34 H34B 109.5
C32 C34 H34C 109.5
H34A C34 H34B 109.5
H34A C34 H34C 109.5
H34B C34 H34C 109.5
C36 C35 H35 107.7
C37 C35 H35 107.7
C37 C35 C36 112.5(2)
N3 C35 H35 107.7
N3 C35 C36 110.17(19)
N3 C35 C37 110.89(19)
C35 C36 H36A 109.5
C35 C36 H36B 109.5
C35 C36 H36C 109.5
H36A C36 H36B 109.5
H36A C36 H36C 109.5
H36B C36 H36C 109.5
C35 C37 H37A 109.5
C35 C37 H37B 109.5
C35 C37 H37C 109.5
H37A C37 H37B 109.5
H37A C37 H37C 109.5
H37B C37 H37C 109.5
C25 N1 C26 106.34(19)
C25 N1 H1A 126.8
C25 N1 Ru1 99.96(13)
C26 N1 H1A 126.8
C26 N1 Ru1 153.64(16)
C25 N2 C27 106.48(19)
C25 N2 C32 126.14(19)
C27 N2 C32 127.32(19)
C18 N3 C19 105.83(18)
C18 N3 C35 127.89(19)
C19 N3 C35 126.23(19)
C18 N4 C20 105.35(19)
C8 N5 C13 105.64(18)
C8 N6 C9 126.5(2)
C8 N6 C12 106.8(2)
C12 N6 C9 126.6(2)
Ru1' N6 C8 92.8(7)
Ru1' N6 C9 38.9(6)
Ru1' N6 C12 153.6(7)
C6 N7 Ru1 167.9(2)
C8 P1 C18 101.73(10)
C8 P1 C25 104.77(10)
C8 P1 Ru1 122.69(8)
C8 P1 Ru1' 35.07(14)
C18 P1 Ru1 131.21(7)
C18 P1 Ru1' 101.32(14)
C25 P1 C18 103.89(10)
C25 P1 Ru1 84.68(8)
C25 P1 Ru1' 136.66(14)
C1 Ru1 C3 64.62(10)
C1 Ru1 C4 64.25(10)
C1 Ru1 C5 38.25(10)
C1 Ru1 N1 170.82(9)
C1 Ru1 P1 114.98(7)
C2 Ru1 C1 38.80(10)
C2 Ru1 C3 38.21(10)
C2 Ru1 C4 64.00(10)
C2 Ru1 C5 63.73(10)
C2 Ru1 N1 132.66(8)
C2 Ru1 P1 101.56(7)
C3 Ru1 C4 38.39(10)
C3 Ru1 C5 63.57(11)
C3 Ru1 N1 106.44(9)
C3 Ru1 P1 120.92(8)
C4 Ru1 N1 110.43(9)
C4 Ru1 P1 158.98(8)
C5 Ru1 C4 37.63(11)
C5 Ru1 N1 141.19(9)
C5 Ru1 P1 151.51(8)
N1 Ru1 P1 67.01(5)
N7 Ru1 C1 101.41(9)
N7 Ru1 C2 138.97(9)
N7 Ru1 C3 152.73(9)
N7 Ru1 C4 115.05(10)
N7 Ru1 C5 90.73(10)
N7 Ru1 N1 87.60(7)
N7 Ru1 P1 85.92(6)
F1 P2 F2 179.29(14)
F1 P2 F4 84.02(16)
F1 P2 F5 84.92(19)
F1 P2 F3' 83.29(19)
F1 P2 F4' 90.1(2)
F2 P2 F4 96.68(18)
F2 P2 F5 95.0(2)
F2 P2 F3' 96.3(2)
F2 P2 F4' 89.2(3)
F3 P2 F1 93.31(17)
F3 P2 F2 86.84(18)
F3 P2 F4 86.9(3)
F3 P2 F5 171.1(3)
F5 P2 F4 84.2(3)
F6 P2 F1 94.87(19)
F6 P2 F2 84.4(2)
F6 P2 F3 97.1(4)
F6 P2 F4 175.9(3)
F6 P2 F5 91.8(4)
F4' P2 F3' 82.8(4)
F5' P2 F1 102.3(3)
F5' P2 F2 78.0(3)
F5' P2 F3' 171.9(4)
F5' P2 F4' 91.3(5)
F5' P2 F6' 98.7(6)
F6' P2 F1 94.6(2)
F6' P2 F2 86.0(2)
F6' P2 F3' 86.5(5)
F6' P2 F4' 167.8(6)
C8 Ru1' C10 131.7(3)
C8 Ru1' C11 159.3(4)
C8 Ru1' C12 78.2(3)
C8 Ru1' P1 43.28(16)
C9 Ru1' C8 155.5(5)
C9 Ru1' C10 31.5(2)
C9 Ru1' C11 43.1(2)
C9 Ru1' C12 113.0(4)
C9 Ru1' P1 120.2(4)
C10 Ru1' P1 120.6(2)
C11 Ru1' C10 69.0(2)
C11 Ru1' P1 132.7(3)
C12 Ru1' C10 93.1(2)
C12 Ru1' C11 102.6(2)
C12 Ru1' P1 121.4(3)
N6 Ru1' C8 63.9(6)
N6 Ru1' C9 121.0(9)
N6 Ru1' C10 94.4(7)
N6 Ru1' C11 120.2(7)
N6 Ru1' C12 18.5(5)
N6 Ru1' P1 105.7(7)
C28 C31A H31D 109.5
C28 C31A H31E 109.5
C28 C31A H31F 109.5
H31D C31A H31E 109.5
H31D C31A H31F 109.5
H31E C31A H31F 109.5
C28 C29A H29D 109.5
C28 C29A H29E 109.5
C28 C29A H29F 109.5
H29D C29A H29E 109.5
H29D C29A H29F 109.5
H29E C29A H29F 109.5
C28 C30A H30D 109.5
C28 C30A H30E 109.5
C28 C30A H30F 109.5
H30D C30A H30E 109.5
H30D C30A H30F 109.5
H30E C30A H30F 109.5

loop_
_geom_bond_atom_site_label_1
_geom_bond_atom_site_label_2
_geom_bond_distance
C1 H1 0.9500
C1 C2 1.433(4)
C1 C5 1.420(4)
C1 Ru1 2.158(2)
C2 H2 0.9500
C2 C3 1.415(4)
C2 Ru1 2.156(2)
C3 H3 0.9500
C3 C4 1.432(4)
C3 Ru1 2.166(2)
C4 H4 0.9500
C4 C5 1.408(4)
C4 Ru1 2.190(3)
C5 H5 0.9500
C5 Ru1 2.175(3)
C6 C7 1.459(4)
C6 N7 1.140(3)
C7 H7A 0.9800
C7 H7B 0.9800
C7 H7C 0.9800
C8 N5 1.318(3)
C8 N6 1.351(3)
C8 P1 1.794(2)
C8 Ru1' 1.503(6)
C9 H9 1.0000
C9 C10 1.510(3)
C9 C11 1.515(4)
C9 N6 1.490(3)
C9 Ru1' 1.092(6)
C10 H10A 0.9800
C10 H10B 0.9800
C10 H10C 0.9800
C10 Ru1' 2.330(6)
C11 H11A 0.9800
C11 H11B 0.9800
C11 H11C 0.9800
C11 Ru1' 2.117(6)
C12 H12 0.9500
C12 C13 1.366(3)
C12 N6 1.371(3)
C12 Ru1' 1.924(6)
C13 C14 1.511(3)
C13 N5 1.379(3)
C14 C15 1.533(3)
C14 C16 1.528(3)
C14 C17 1.533(3)
C15 H15A 0.9800
C15 H15B 0.9800
C15 H15C 0.9800
C16 H16A 0.9800
C16 H16B 0.9800
C16 H16C 0.9800
C17 H17A 0.9800
C17 H17B 0.9800
C17 H17C 0.9800
C18 N3 1.368(3)
C18 N4 1.319(3)
C18 P1 1.812(2)
C19 H19 0.9500
C19 C20 1.369(3)
C19 N3 1.376(3)
C20 C21 1.509(3)
C20 N4 1.379(3)
C21 C22 1.526(4)
C21 C23 1.516(4)
C21 C24 1.517(4)
C22 H22A 0.9800
C22 H22B 0.9800
C22 H22C 0.9800
C23 H23A 0.9800
C23 H23B 0.9800
C23 H23C 0.9800
C24 H24A 0.9800
C24 H24B 0.9800
C24 H24C 0.9800
C25 N1 1.332(3)
C25 N2 1.347(3)
C25 P1 1.797(2)
C26 C27 1.374(3)
C26 C28 1.508(3)
C26 N1 1.386(3)
C27 H27 0.9500
C27 N2 1.378(3)
C28 C29 1.455(5)
C28 C30 1.568(5)
C28 C31 1.559(8)
C28 C31A 1.32(3)
C28 C29A 1.768(15)
C28 C30A 1.531(16)
C29 H29A 0.9800
C29 H29B 0.9800
C29 H29C 0.9800
C30 H30A 0.9800
C30 H30B 0.9800
C30 H30C 0.9800
C31 H31A 0.9800
C31 H31B 0.9800
C31 H31C 0.9800
C32 H32 1.0000
C32 C33 1.518(3)
C32 C34 1.523(3)
C32 N2 1.478(3)
C33 H33A 0.9800
C33 H33B 0.9800
C33 H33C 0.9800
C34 H34A 0.9800
C34 H34B 0.9800
C34 H34C 0.9800
C35 H35 1.0000
C35 C36 1.526(3)
C35 C37 1.516(3)
C35 N3 1.474(3)
C36 H36A 0.9800
C36 H36B 0.9800
C36 H36C 0.9800
C37 H37A 0.9800
C37 H37B 0.9800
C37 H37C 0.9800
N1 H1A 0.8800
N1 Ru1 2.2639(18)
N6 Ru1' 0.597(5)
N7 Ru1 2.064(2)
P1 Ru1 2.3438(6)
P1 Ru1' 2.562(5)
F1 P2 1.5833(18)
F2 P2 1.603(2)
F3 P2 1.547(4)
F4 P2 1.669(4)
F5 P2 1.628(4)
F6 P2 1.470(4)
P2 F3' 1.683(5)
P2 F4' 1.643(6)
P2 F5' 1.448(6)
P2 F6' 1.522(5)
C31A H31D 0.9800
C31A H31E 0.9800
C31A H31F 0.9800
C29A H29D 0.9800
C29A H29E 0.9800
C29A H29F 0.9800
C30A H30D 0.9800
C30A H30E 0.9800
C30A H30F 0.9800
